data_4316779
loop_
_publ_author_name
'Yong Huang'
'Yueh-Hsuan Tsai'
'Wen-Chou Hung'
'Chieh-Shen Lin'
'Wei Wang'
'Jui-Hsien Huang'
'Saikat Dutta'
'Chu-Chieh Lin'

_publ_section_title
;
 Synthesis and Structural Studies of Lithium and Sodium Complexes with
 OOO-Tridentate Bis(phenolate) Ligands: Effective Catalysts for the
 Ring-Opening Polymerization of l-Lactide
;
_journal_name_full 'Inorganic Chemistry'
_journal_page_first 9416
_journal_page_last 9425
_journal_paper_doi 10.1021/ic1011154
_journal_volume 49
_journal_year 2010
_chemical_formula_moiety 'C100 H104 Li4 O6,2(C7 H8)'
_chemical_formula_sum 'C114 H120 Li4 O6'
_chemical_formula_weight 1613.86
_chemical_name_systematic
; 
 ? 
;
_space_group_IT_number 2
_symmetry_cell_setting triclinic
_symmetry_space_group_name_Hall '-P 1'
_symmetry_space_group_name_H-M 'P -1'
_atom_sites_solution_hydrogens geom
_atom_sites_solution_primary direct
_atom_sites_solution_secondary difmap
_audit_creation_method SHELXL-97
_cell_angle_alpha 100.3670(10)
_cell_angle_beta 95.2470(10)
_cell_angle_gamma 99.0640(10)
_cell_formula_units_Z 1
_cell_length_a 11.9743(6)
_cell_length_b 13.0592(6)
_cell_length_c 15.8382(8)
_cell_measurement_reflns_used 5171
_cell_measurement_temperature 293(2)
_cell_measurement_theta_max 25.99
_cell_measurement_theta_min 2.465
_cell_volume 2387.5(2)
_computing_cell_refinement 'Bruker SMART'
_computing_data_collection 'Bruker SMART'
_computing_data_reduction 'Bruker SHELXTL'
_computing_molecular_graphics 'Bruker SHELXTL'
_computing_publication_material 'Bruker SHELXTL'
_computing_structure_refinement 'SHELXL-97 (Sheldrick, 1997)'
_computing_structure_solution 'SHELXS-97 (Sheldrick, 1990)'
_diffrn_ambient_temperature 293(2)
_diffrn_measured_fraction_theta_full 0.986
_diffrn_measured_fraction_theta_max 0.986
_diffrn_measurement_device_type 'Bruker SMART 1000 CCD'
_diffrn_measurement_method '\f and \w scans'
_diffrn_radiation_monochromator graphite
_diffrn_radiation_source 'fine-focus sealed tube'
_diffrn_radiation_type MoK\a
_diffrn_radiation_wavelength 0.71073
_diffrn_reflns_av_R_equivalents 0.0168
_diffrn_reflns_av_sigmaI/netI 0.0317
_diffrn_reflns_limit_h_max 14
_diffrn_reflns_limit_h_min -14
_diffrn_reflns_limit_k_max 16
_diffrn_reflns_limit_k_min -15
_diffrn_reflns_limit_l_max 19
_diffrn_reflns_limit_l_min -17
_diffrn_reflns_number 13162
_diffrn_reflns_theta_full 26.01
_diffrn_reflns_theta_max 26.01
_diffrn_reflns_theta_min 1.87
_exptl_absorpt_coefficient_mu 0.067
_exptl_absorpt_correction_T_max 1.0000
_exptl_absorpt_correction_T_min 0.7305
_exptl_absorpt_correction_type multi-scan
_exptl_absorpt_process_details 'SADABS, Sheldrick (1996)'
_exptl_crystal_colour colorless
_exptl_crystal_density_diffrn 1.122
_exptl_crystal_density_method 'not measured'
_exptl_crystal_description block
_exptl_crystal_F_000 864
_exptl_crystal_size_max 0.21
_exptl_crystal_size_mid 0.15
_exptl_crystal_size_min 0.12
_refine_diff_density_max 0.312
_refine_diff_density_min -0.230
_refine_diff_density_rms 0.036
_refine_ls_extinction_coef none
_refine_ls_extinction_method none
_refine_ls_goodness_of_fit_ref 1.082
_refine_ls_hydrogen_treatment constr
_refine_ls_matrix_type full
_refine_ls_number_parameters 559
_refine_ls_number_reflns 9277
_refine_ls_number_restraints 0
_refine_ls_restrained_S_all 1.082
_refine_ls_R_factor_all 0.0778
_refine_ls_R_factor_gt 0.0524
_refine_ls_shift/su_max 0.001
_refine_ls_shift/su_mean 0.000
_refine_ls_structure_factor_coef Fsqd
_refine_ls_weighting_details 'calc w=1/[\s^2^(Fo^2^)+(0.1000P)^2^+0.0000P] where P=(Fo^2^+2Fc^2^)/3'
_refine_ls_weighting_scheme calc
_refine_ls_wR_factor_gt 0.1541
_refine_ls_wR_factor_ref 0.1715
_reflns_number_gt 6361
_reflns_number_total 9277
_reflns_threshold_expression >2sigma(I)
_cod_data_source_file ic1011154_si_002.cif
_cod_data_source_block hy12m
_cod_database_code 4316779

loop_
_symmetry_equiv_pos_as_xyz
'x, y, z'
'-x, -y, -z'

loop_
_atom_site_label
_atom_site_type_symbol
_atom_site_fract_x
_atom_site_fract_y
_atom_site_fract_z
_atom_site_U_iso_or_equiv
_atom_site_adp_type
_atom_site_occupancy
_atom_site_symmetry_multiplicity
_atom_site_calc_flag
_atom_site_refinement_flags
_atom_site_disorder_assembly
_atom_site_disorder_group
Li2 Li 0.2726(3) -0.5488(2) -0.05523(18) 0.0506(7) Uani 1 1 d . . .
Li1 Li 0.4370(2) -0.4874(2) 0.05978(17) 0.0408(6) Uani 1 1 d . . .
O1 O 0.28060(10) -0.55521(9) 0.05631(7) 0.0420(3) Uani 1 1 d . . .
O2 O 0.42794(9) -0.34534(8) 0.11453(7) 0.0384(3) Uani 1 1 d . . .
O3 O 0.42269(9) -0.46061(8) -0.06169(6) 0.0356(3) Uani 1 1 d . . .
C1 C 0.25402(13) -0.53000(12) 0.13617(10) 0.0371(4) Uani 1 1 d . . .
C2 C 0.21530(13) -0.60674(13) 0.18477(10) 0.0399(4) Uani 1 1 d . . .
C3 C 0.19238(15) -0.57122(14) 0.26909(11) 0.0468(4) Uani 1 1 d . . .
H3A H 0.1669 -0.6217 0.3008 0.056 Uiso 1 1 calc R . .
C4 C 0.20522(15) -0.46561(15) 0.30831(11) 0.0476(4) Uani 1 1 d . . .
C5 C 0.24466(15) -0.39201(14) 0.26004(11) 0.0461(4) Uani 1 1 d . . .
H5A H 0.2559 -0.3204 0.2849 0.055 Uiso 1 1 calc R . .
C6 C 0.26796(14) -0.42167(12) 0.17586(10) 0.0387(4) Uani 1 1 d . . .
C7 C 0.31117(14) -0.33943(13) 0.12659(11) 0.0428(4) Uani 1 1 d . . .
H7A H 0.2652 -0.3513 0.0709 0.051 Uiso 1 1 calc R . .
H7B H 0.3063 -0.2698 0.1583 0.051 Uiso 1 1 calc R . .
C8 C 0.47881(14) -0.26909(13) 0.06768(10) 0.0408(4) Uani 1 1 d . . .
H8A H 0.5576 -0.2770 0.0644 0.049 Uiso 1 1 calc R . .
H8B H 0.4793 -0.1989 0.1009 0.049 Uiso 1 1 calc R . .
C9 C 0.42291(13) -0.27499(12) -0.02271(10) 0.0349(3) Uani 1 1 d . . .
C10 C 0.39696(13) -0.18205(12) -0.04505(11) 0.0389(4) Uani 1 1 d . . .
H10A H 0.4073 -0.1213 -0.0022 0.047 Uiso 1 1 calc R . .
C11 C 0.35643(14) -0.17714(13) -0.12866(11) 0.0428(4) Uani 1 1 d . . .
C12 C 0.34358(14) -0.27022(13) -0.19028(11) 0.0431(4) Uani 1 1 d . . .
H12A H 0.3199 -0.2682 -0.2474 0.052 Uiso 1 1 calc R . .
C13 C 0.36414(13) -0.36608(12) -0.17129(10) 0.0364(4) Uani 1 1 d . . .
C14 C 0.40453(12) -0.36945(12) -0.08471(10) 0.0331(3) Uani 1 1 d . . .
C15 C 0.19806(14) -0.72585(13) 0.14611(11) 0.0430(4) Uani 1 1 d . . .
C16 C 0.30746(16) -0.75432(15) 0.11116(15) 0.0603(5) Uani 1 1 d . . .
H16A H 0.2956 -0.8287 0.0873 0.090 Uiso 1 1 calc R . .
H16B H 0.3691 -0.7368 0.1574 0.090 Uiso 1 1 calc R . .
H16C H 0.3259 -0.7152 0.0670 0.090 Uiso 1 1 calc R . .
C17 C 0.1707(2) -0.79423(15) 0.21404(14) 0.0643(6) Uani 1 1 d . . .
H17A H 0.1027 -0.7787 0.2375 0.097 Uiso 1 1 calc R . .
H17B H 0.2330 -0.7788 0.2597 0.097 Uiso 1 1 calc R . .
H17C H 0.1593 -0.8677 0.1872 0.097 Uiso 1 1 calc R . .
C18 C 0.09437(14) -0.75817(13) 0.07619(11) 0.0426(4) Uani 1 1 d . . .
C19 C 0.08130(19) -0.84780(15) 0.01267(14) 0.0610(5) Uani 1 1 d . . .
H19A H 0.1409 -0.8854 0.0069 0.073 Uiso 1 1 calc R . .
C20 C -0.0205(2) -0.88310(17) -0.04333(15) 0.0728(7) Uani 1 1 d . . .
H20A H -0.0276 -0.9435 -0.0861 0.087 Uiso 1 1 calc R . .
C21 C -0.1086(2) -0.8299(2) -0.03565(17) 0.0768(7) Uani 1 1 d . . .
H21A H -0.1761 -0.8534 -0.0729 0.092 Uiso 1 1 calc R . .
C22 C -0.09729(19) -0.7418(2) 0.02714(18) 0.0802(7) Uani 1 1 d . . .
H22A H -0.1577 -0.7053 0.0333 0.096 Uiso 1 1 calc R . .
C23 C 0.00270(17) -0.70625(18) 0.08160(15) 0.0641(6) Uani 1 1 d . . .
H23A H 0.0088 -0.6451 0.1235 0.077 Uiso 1 1 calc R . .
C24 C 0.17871(18) -0.42773(17) 0.40059(12) 0.0587(5) Uani 1 1 d . . .
C25 C 0.1441(2) -0.5210(2) 0.44580(13) 0.0783(7) Uani 1 1 d . . .
H25A H 0.2061 -0.5590 0.4504 0.118 Uiso 1 1 calc R . .
H25B H 0.0786 -0.5676 0.4126 0.118 Uiso 1 1 calc R . .
H25C H 0.1262 -0.4945 0.5026 0.118 Uiso 1 1 calc R . .
C26 C 0.0784(2) -0.3697(2) 0.39550(16) 0.0926(8) Uani 1 1 d . . .
H26A H 0.0975 -0.3108 0.3678 0.139 Uiso 1 1 calc R . .
H26B H 0.0613 -0.3447 0.4528 0.139 Uiso 1 1 calc R . .
H26C H 0.0131 -0.4171 0.3627 0.139 Uiso 1 1 calc R . .
C27 C 0.2857(2) -0.35867(17) 0.45456(12) 0.0644(6) Uani 1 1 d . . .
C28 C 0.2861(3) -0.2628(2) 0.50795(17) 0.0960(9) Uani 1 1 d . . .
H28A H 0.2188 -0.2359 0.5106 0.115 Uiso 1 1 calc R . .
C29 C 0.3857(4) -0.2054(3) 0.5581(2) 0.1269(14) Uani 1 1 d . . .
H29A H 0.3841 -0.1409 0.5939 0.152 Uiso 1 1 calc R . .
C30 C 0.4849(4) -0.2431(4) 0.5550(2) 0.1396(16) Uani 1 1 d . . .
H30A H 0.5513 -0.2043 0.5882 0.168 Uiso 1 1 calc R . .
C31 C 0.4870(3) -0.3376(3) 0.5034(2) 0.1236(13) Uani 1 1 d . . .
H31A H 0.5545 -0.3642 0.5018 0.148 Uiso 1 1 calc R . .
C32 C 0.3884(2) -0.3944(2) 0.45340(15) 0.0867(8) Uani 1 1 d . . .
H32A H 0.3913 -0.4587 0.4178 0.104 Uiso 1 1 calc R . .
C33 C 0.32364(16) -0.07680(14) -0.15435(13) 0.0528(5) Uani 1 1 d . . .
C34 C 0.3188(2) 0.00773(15) -0.07362(15) 0.0645(6) Uani 1 1 d . . .
H34A H 0.3927 0.0275 -0.0403 0.097 Uiso 1 1 calc R . .
H34B H 0.2645 -0.0206 -0.0391 0.097 Uiso 1 1 calc R . .
H34C H 0.2964 0.0688 -0.0913 0.097 Uiso 1 1 calc R . .
C35 C 0.2038(2) -0.10580(19) -0.2063(2) 0.0906(9) Uani 1 1 d . . .
H35A H 0.2044 -0.1586 -0.2570 0.136 Uiso 1 1 calc R . .
H35B H 0.1826 -0.0439 -0.2233 0.136 Uiso 1 1 calc R . .
H35C H 0.1498 -0.1330 -0.1711 0.136 Uiso 1 1 calc R . .
C36 C 0.41147(18) -0.02661(13) -0.20678(12) 0.0519(5) Uani 1 1 d . . .
C37 C 0.3860(2) 0.04613(17) -0.25628(15) 0.0754(7) Uani 1 1 d . . .
H37A H 0.3129 0.0619 -0.2607 0.090 Uiso 1 1 calc R . .
C38 C 0.4679(3) 0.0958(2) -0.29927(17) 0.0964(9) Uani 1 1 d . . .
H38A H 0.4487 0.1447 -0.3316 0.116 Uiso 1 1 calc R . .
C39 C 0.5744(3) 0.0747(2) -0.29510(19) 0.0972(9) Uani 1 1 d . . .
H39A H 0.6285 0.1080 -0.3245 0.117 Uiso 1 1 calc R . .
C40 C 0.6012(3) 0.0035(2) -0.2468(2) 0.0918(8) Uani 1 1 d . . .
H40A H 0.6744 -0.0122 -0.2434 0.110 Uiso 1 1 calc R . .
C41 C 0.52103(19) -0.04570(17) -0.20284(16) 0.0695(6) Uani 1 1 d . . .
H41A H 0.5419 -0.0931 -0.1696 0.083 Uiso 1 1 calc R . .
C42 C 0.34090(15) -0.46760(13) -0.24178(10) 0.0407(4) Uani 1 1 d . . .
C43 C 0.45299(17) -0.50595(17) -0.25862(12) 0.0580(5) Uani 1 1 d . . .
H43A H 0.4900 -0.5177 -0.2057 0.087 Uiso 1 1 calc R . .
H43B H 0.5019 -0.4534 -0.2800 0.087 Uiso 1 1 calc R . .
H43C H 0.4373 -0.5708 -0.3007 0.087 Uiso 1 1 calc R . .
C44 C 0.28630(19) -0.45075(16) -0.32900(12) 0.0596(5) Uani 1 1 d . . .
H44A H 0.2735 -0.5161 -0.3705 0.089 Uiso 1 1 calc R . .
H44B H 0.3364 -0.3980 -0.3493 0.089 Uiso 1 1 calc R . .
H44C H 0.2149 -0.4276 -0.3216 0.089 Uiso 1 1 calc R . .
C45 C 0.25440(15) -0.54873(13) -0.21205(10) 0.0419(4) Uani 1 1 d . . .
C46 C 0.15444(16) -0.51860(16) -0.18657(12) 0.0539(5) Uani 1 1 d . . .
H46A H 0.1416 -0.4468 -0.1889 0.065 Uiso 1 1 calc R . .
C47 C 0.0720(2) -0.5871(2) -0.15819(16) 0.0779(7) Uani 1 1 d . . .
H47A H 0.0055 -0.5617 -0.1360 0.093 Uiso 1 1 calc R . .
C48 C 0.0888(3) -0.6873(2) -0.15436(18) 0.0904(8) Uani 1 1 d . . .
H48A H 0.0364 -0.7327 -0.1269 0.108 Uiso 1 1 calc R . .
C49 C 0.1866(3) -0.71919(18) -0.17946(17) 0.0851(8) Uani 1 1 d . . .
H49A H 0.2015 -0.7888 -0.1718 0.102 Uiso 1 1 calc R . .
C50 C 0.2692(2) -0.65149(14) -0.20888(13) 0.0598(5) Uani 1 1 d . . .
H50A H 0.3379 -0.6762 -0.2272 0.072 Uiso 1 1 calc R . .
C51 C 0.9718(10) 1.0412(9) -0.3318(5) 0.356(8) Uani 1 1 d . . .
H51A H 0.9423 1.1051 -0.3150 0.534 Uiso 1 1 calc R . .
H51B H 1.0454 1.0580 -0.3503 0.534 Uiso 1 1 calc R . .
H51C H 0.9785 1.0067 -0.2834 0.534 Uiso 1 1 calc R . .
C52 C 0.9030(7) 0.9787(13) -0.3949(7) 0.301(7) Uani 1 1 d . . .
C53 C 0.9493(10) 0.8773(13) -0.4235(10) 0.325(11) Uani 1 1 d . . .
H53A H 1.0153 0.8584 -0.3998 0.390 Uiso 1 1 calc R . .
C54 C 0.8605(12) 0.8112(11) -0.5024(12) 0.307(9) Uani 1 1 d . . .
H54A H 0.8756 0.7449 -0.5257 0.369 Uiso 1 1 calc R . .
C55 C 0.7791(11) 0.8335(8) -0.5355(7) 0.255(4) Uani 1 1 d . . .
H55A H 0.7330 0.7885 -0.5822 0.306 Uiso 1 1 calc R . .
C56 C 0.7550(9) 0.9360(10) -0.4987(9) 0.280(5) Uani 1 1 d . . .
H56A H 0.6919 0.9583 -0.5233 0.336 Uiso 1 1 calc R . .
C57 C 0.8154(6) 0.9955(9) -0.4354(5) 0.229(4) Uani 1 1 d . . .
H57A H 0.7929 1.0598 -0.4160 0.275 Uiso 1 1 calc R . .

loop_
_atom_site_aniso_label
_atom_site_aniso_U_11
_atom_site_aniso_U_22
_atom_site_aniso_U_33
_atom_site_aniso_U_23
_atom_site_aniso_U_13
_atom_site_aniso_U_12
Li2 0.0519(18) 0.0587(18) 0.0372(15) 0.0085(14) 0.0007(13) 0.0016(14)
Li1 0.0426(15) 0.0432(15) 0.0362(14) 0.0061(12) 0.0043(11) 0.0087(12)
O1 0.0463(7) 0.0456(6) 0.0320(6) 0.0041(5) 0.0087(5) 0.0033(5)
O2 0.0424(6) 0.0387(6) 0.0339(6) 0.0085(5) 0.0056(5) 0.0047(5)
O3 0.0400(6) 0.0365(6) 0.0313(6) 0.0086(5) 0.0031(4) 0.0088(5)
C1 0.0325(8) 0.0453(9) 0.0327(8) 0.0069(7) 0.0041(6) 0.0056(7)
C2 0.0341(8) 0.0464(9) 0.0389(9) 0.0103(7) 0.0049(7) 0.0035(7)
C3 0.0449(10) 0.0561(11) 0.0400(9) 0.0160(8) 0.0075(7) 0.0017(8)
C4 0.0460(10) 0.0599(11) 0.0349(9) 0.0077(8) 0.0087(7) 0.0028(8)
C5 0.0500(10) 0.0467(10) 0.0399(9) 0.0038(8) 0.0106(8) 0.0059(8)
C6 0.0378(9) 0.0428(9) 0.0360(8) 0.0073(7) 0.0075(7) 0.0078(7)
C7 0.0473(10) 0.0434(9) 0.0403(9) 0.0086(7) 0.0115(7) 0.0122(8)
C8 0.0441(9) 0.0394(9) 0.0352(8) 0.0073(7) 0.0017(7) -0.0021(7)
C9 0.0312(8) 0.0371(8) 0.0348(8) 0.0072(7) 0.0037(6) 0.0011(6)
C10 0.0370(9) 0.0329(8) 0.0437(9) 0.0043(7) 0.0038(7) 0.0017(7)
C11 0.0387(9) 0.0382(9) 0.0517(10) 0.0133(8) 0.0005(7) 0.0056(7)
C12 0.0450(10) 0.0448(9) 0.0392(9) 0.0150(7) -0.0024(7) 0.0043(8)
C13 0.0342(8) 0.0402(9) 0.0338(8) 0.0094(7) 0.0024(6) 0.0024(7)
C14 0.0290(8) 0.0369(8) 0.0337(8) 0.0095(7) 0.0033(6) 0.0045(6)
C15 0.0391(9) 0.0416(9) 0.0493(10) 0.0126(8) 0.0052(7) 0.0062(7)
C16 0.0433(11) 0.0529(11) 0.0843(15) 0.0098(10) 0.0042(10) 0.0139(9)
C17 0.0786(15) 0.0529(11) 0.0628(13) 0.0248(10) 0.0007(11) 0.0047(10)
C18 0.0393(9) 0.0400(9) 0.0491(10) 0.0135(8) 0.0073(7) 0.0022(7)
C19 0.0648(13) 0.0463(11) 0.0672(13) 0.0046(10) -0.0004(10) 0.0079(9)
C20 0.0868(17) 0.0483(11) 0.0683(14) 0.0066(10) -0.0114(12) -0.0151(12)
C21 0.0501(13) 0.0913(17) 0.0808(16) 0.0310(14) -0.0139(11) -0.0160(12)
C22 0.0452(12) 0.1004(18) 0.0891(17) 0.0100(15) -0.0064(11) 0.0135(12)
C23 0.0453(11) 0.0713(13) 0.0715(14) 0.0018(11) 0.0005(10) 0.0158(10)
C24 0.0588(12) 0.0787(13) 0.0375(10) 0.0075(9) 0.0155(8) 0.0073(10)
C25 0.0853(16) 0.1013(17) 0.0408(11) 0.0149(11) 0.0191(11) -0.0140(14)
C26 0.0856(18) 0.141(2) 0.0590(14) 0.0091(15) 0.0300(13) 0.0439(17)
C27 0.0794(15) 0.0740(14) 0.0350(10) 0.0036(9) 0.0170(10) 0.0019(12)
C28 0.136(3) 0.0795(17) 0.0635(16) -0.0017(14) 0.0163(16) 0.0069(17)
C29 0.179(4) 0.090(2) 0.080(2) -0.0209(17) 0.005(3) -0.022(3)
C30 0.136(3) 0.158(4) 0.081(2) -0.014(2) -0.001(2) -0.054(3)
C31 0.079(2) 0.182(4) 0.083(2) -0.003(2) 0.0003(16) -0.017(2)
C32 0.0681(16) 0.118(2) 0.0576(14) -0.0062(14) 0.0085(12) -0.0056(15)
C33 0.0500(11) 0.0419(10) 0.0680(12) 0.0187(9) -0.0035(9) 0.0100(8)
C34 0.0716(14) 0.0472(11) 0.0864(15) 0.0230(10) 0.0259(12) 0.0246(10)
C35 0.0641(15) 0.0647(14) 0.142(2) 0.0370(15) -0.0288(15) 0.0139(12)
C36 0.0720(13) 0.0363(9) 0.0449(10) 0.0081(8) -0.0014(9) 0.0072(9)
C37 0.1054(19) 0.0638(13) 0.0626(14) 0.0237(11) 0.0017(13) 0.0239(13)
C38 0.162(3) 0.0694(16) 0.0649(16) 0.0348(13) 0.0187(18) 0.0153(19)
C39 0.142(3) 0.0654(16) 0.0836(19) 0.0183(14) 0.0401(19) -0.0035(18)
C40 0.0891(19) 0.0759(16) 0.115(2) 0.0328(16) 0.0310(16) 0.0024(14)
C41 0.0674(14) 0.0576(12) 0.0895(16) 0.0334(12) 0.0113(12) 0.0063(11)
C42 0.0483(10) 0.0424(9) 0.0302(8) 0.0067(7) 0.0021(7) 0.0064(7)
C43 0.0590(12) 0.0710(13) 0.0430(10) 0.0014(9) 0.0126(9) 0.0157(10)
C44 0.0809(14) 0.0584(12) 0.0350(9) 0.0101(8) -0.0047(9) 0.0044(10)
C45 0.0505(10) 0.0410(9) 0.0290(8) 0.0040(7) -0.0039(7) 0.0006(8)
C46 0.0463(11) 0.0574(11) 0.0557(11) 0.0138(9) -0.0012(8) 0.0033(9)
C47 0.0541(13) 0.0962(18) 0.0761(16) 0.0197(14) 0.0065(11) -0.0104(13)
C48 0.091(2) 0.0831(18) 0.0871(18) 0.0310(15) 0.0047(15) -0.0280(16)
C49 0.125(2) 0.0451(12) 0.0790(17) 0.0186(11) 0.0050(16) -0.0066(14)
C50 0.0845(15) 0.0406(10) 0.0513(11) 0.0040(9) 0.0071(10) 0.0086(10)
C51 0.326(12) 0.442(16) 0.239(9) 0.168(10) -0.142(9) -0.127(11)
C52 0.135(5) 0.525(18) 0.262(10) 0.283(13) -0.056(6) -0.072(9)
C53 0.173(9) 0.47(2) 0.46(2) 0.33(2) 0.090(11) 0.148(13)
C54 0.209(10) 0.340(15) 0.49(2) 0.247(17) 0.168(13) 0.135(12)
C55 0.228(10) 0.226(9) 0.322(12) 0.056(8) 0.044(9) 0.066(7)
C56 0.227(10) 0.304(12) 0.335(14) 0.082(11) 0.016(9) 0.121(10)
C57 0.145(5) 0.367(12) 0.190(7) 0.119(8) -0.015(4) 0.033(6)

loop_
_atom_type_symbol
_atom_type_description
_atom_type_scat_dispersion_real
_atom_type_scat_dispersion_imag
_atom_type_scat_source
C C 0.0033 0.0016 'International Tables Vol C Tables 4.2.6.8 and 6.1.1.4'
H H 0.0000 0.0000 'International Tables Vol C Tables 4.2.6.8 and 6.1.1.4'
Li Li -0.0003 0.0001 'International Tables Vol C Tables 4.2.6.8 and 6.1.1.4'
O O 0.0106 0.0060 'International Tables Vol C Tables 4.2.6.8 and 6.1.1.4'

loop_
_geom_angle_atom_site_label_1
_geom_angle_atom_site_label_2
_geom_angle_atom_site_label_3
_geom_angle
_geom_angle_site_symmetry_1
_geom_angle_site_symmetry_3
_geom_angle_publ_flag
O1 Li2 O3 102.27(15) . . ?
O1 Li2 C45 177.04(18) . . ?
O3 Li2 C45 80.39(11) . . ?
O1 Li2 Li1 50.75(10) . . ?
O3 Li2 Li1 52.06(10) . . ?
C45 Li2 Li1 131.69(15) . . ?
O1 Li2 C46 147.01(18) . . ?
O3 Li2 C46 100.96(13) . . ?
C45 Li2 C46 32.19(7) . . ?
Li1 Li2 C46 149.56(15) . . ?
O1 Li2 C50 145.84(18) . . ?
O3 Li2 C50 91.15(12) . . ?
C45 Li2 C50 32.07(7) . . ?
Li1 Li2 C50 128.38(15) . . ?
C46 Li2 C50 55.69(9) . . ?
O1 Li2 C49 121.69(16) . . ?
O3 Li2 C49 120.40(15) . . ?
C45 Li2 C49 55.48(9) . . ?
Li1 Li2 C49 139.09(16) . . ?
C46 Li2 C49 62.93(10) . . ?
C50 Li2 C49 30.66(8) . . ?
O1 Li2 C47 122.19(16) . . ?
O3 Li2 C47 131.48(15) . . ?
C45 Li2 C47 55.79(9) . . ?
Li1 Li2 C47 167.79(16) . . ?
C46 Li2 C47 30.53(7) . . ?
C50 Li2 C47 63.51(10) . . ?
C49 Li2 C47 52.09(11) . . ?
O1 Li2 C14 112.68(14) . . ?
O3 Li2 C14 27.64(6) . . ?
C45 Li2 C14 70.27(9) . . ?
Li1 Li2 C14 70.01(10) . . ?
C46 Li2 C14 79.78(10) . . ?
C50 Li2 C14 93.73(11) . . ?
C49 Li2 C14 123.74(12) . . ?
C47 Li2 C14 108.97(12) . . ?
O1 Li2 C48 112.89(15) . . ?
O3 Li2 C48 143.30(15) . . ?
C45 Li2 C48 64.26(10) . . ?
Li1 Li2 C48 157.20(16) . . ?
C46 Li2 C48 53.11(9) . . ?
C50 Li2 C48 53.61(10) . . ?
C49 Li2 C48 29.07(9) . . ?
C47 Li2 C48 28.89(9) . . ?
C14 Li2 C48 131.77(13) . . ?
O1 Li2 Li1 94.75(13) . 2_645 ?
O3 Li2 Li1 27.46(7) . 2_645 ?
C45 Li2 Li1 87.05(10) . 2_645 ?
Li1 Li2 Li1 47.28(11) . 2_645 ?
C46 Li2 Li1 116.24(12) . 2_645 ?
C50 Li2 Li1 82.82(10) . 2_645 ?
C49 Li2 Li1 105.30(13) . 2_645 ?
C47 Li2 Li1 142.56(12) . 2_645 ?
C14 Li2 Li1 54.76(8) . 2_645 ?
C48 Li2 Li1 134.17(14) . 2_645 ?
O3 Li1 O2 122.15(15) 2_645 . ?
O3 Li1 O1 132.71(15) 2_645 . ?
O2 Li1 O1 100.05(13) . . ?
O3 Li1 O3 99.53(12) 2_645 . ?
O2 Li1 O3 95.35(12) . . ?
O1 Li1 O3 96.44(13) . . ?
O3 Li1 Li2 125.50(15) 2_645 . ?
O2 Li1 Li2 107.29(14) . . ?
O1 Li1 Li2 45.42(10) . . ?
O3 Li1 Li2 51.51(10) . . ?
O3 Li1 Li1 51.59(10) 2_645 2_645 ?
O2 Li1 Li1 118.34(18) . 2_645 ?
O1 Li1 Li1 126.86(18) . 2_645 ?
O3 Li1 Li1 47.94(9) . 2_645 ?
Li2 Li1 Li1 86.71(15) . 2_645 ?
O3 Li1 C1 132.39(14) 2_645 . ?
O2 Li1 C1 81.42(10) . . ?
O1 Li1 C1 29.06(6) . . ?
O3 Li1 C1 120.35(13) . . ?
Li2 Li1 C1 72.59(11) . . ?
Li1 Li1 C1 155.36(18) 2_645 . ?
O3 Li1 C7 149.31(14) 2_645 . ?
O2 Li1 C7 29.59(6) . . ?
O1 Li1 C7 70.54(9) . . ?
O3 Li1 C7 96.32(11) . . ?
Li2 Li1 C7 84.76(12) . . ?
Li1 Li1 C7 137.30(17) 2_645 . ?
C1 Li1 C7 55.50(7) . . ?
O3 Li1 Li2 28.87(8) 2_645 2_645 ?
O2 Li1 Li2 97.77(11) . 2_645 ?
O1 Li1 Li2 161.30(14) . 2_645 ?
O3 Li1 Li2 87.46(10) . 2_645 ?
Li2 Li1 Li2 132.72(11) . 2_645 ?
Li1 Li1 Li2 46.01(11) 2_645 2_645 ?
C1 Li1 Li2 152.19(12) . 2_645 ?
C7 Li1 Li2 127.34(11) . 2_645 ?
C1 O1 Li2 153.89(15) . . ?
C1 O1 Li1 105.99(12) . . ?
Li2 O1 Li1 83.84(13) . . ?
C8 O2 C7 113.73(12) . . ?
C8 O2 Li1 111.46(12) . . ?
C7 O2 Li1 109.10(12) . . ?
C14 O3 Li1 126.10(12) . 2_645 ?
C14 O3 Li2 108.96(13) . . ?
Li1 O3 Li2 123.67(13) 2_645 . ?
C14 O3 Li1 125.85(12) . . ?
Li1 O3 Li1 80.47(12) 2_645 . ?
Li2 O3 Li1 76.43(12) . . ?
O1 C1 C2 122.92(14) . . ?
O1 C1 C6 118.86(14) . . ?
C2 C1 C6 118.19(14) . . ?
O1 C1 Li1 44.95(9) . . ?
C2 C1 Li1 134.63(13) . . ?
C6 C1 Li1 89.60(11) . . ?
C3 C2 C1 118.08(15) . . ?
C3 C2 C15 120.70(15) . . ?
C1 C2 C15 121.22(14) . . ?
C4 C3 C2 124.18(16) . . ?
C4 C3 H3A 117.9 . . ?
C2 C3 H3A 117.9 . . ?
C5 C4 C3 116.75(15) . . ?
C5 C4 C24 119.62(17) . . ?
C3 C4 C24 123.64(16) . . ?
C4 C5 C6 122.08(16) . . ?
C4 C5 H5A 119.0 . . ?
C6 C5 H5A 119.0 . . ?
C5 C6 C1 120.71(15) . . ?
C5 C6 C7 120.14(15) . . ?
C1 C6 C7 119.13(14) . . ?
O2 C7 C6 108.83(13) . . ?
O2 C7 Li1 41.31(8) . . ?
C6 C7 Li1 83.35(10) . . ?
O2 C7 H7A 109.9 . . ?
C6 C7 H7A 109.9 . . ?
Li1 C7 H7A 89.9 . . ?
O2 C7 H7B 109.9 . . ?
C6 C7 H7B 109.9 . . ?
Li1 C7 H7B 151.0 . . ?
H7A C7 H7B 108.3 . . ?
O2 C8 C9 116.59(13) . . ?
O2 C8 H8A 108.1 . . ?
C9 C8 H8A 108.1 . . ?
O2 C8 H8B 108.1 . . ?
C9 C8 H8B 108.1 . . ?
H8A C8 H8B 107.3 . . ?
C10 C9 C14 120.63(14) . . ?
C10 C9 C8 118.09(14) . . ?
C14 C9 C8 121.14(14) . . ?
C11 C10 C9 122.32(15) . . ?
C11 C10 H10A 118.8 . . ?
C9 C10 H10A 118.8 . . ?
C10 C11 C12 116.40(15) . . ?
C10 C11 C33 123.33(16) . . ?
C12 C11 C33 120.25(15) . . ?
C13 C12 C11 123.82(15) . . ?
C13 C12 H12A 118.1 . . ?
C11 C12 H12A 118.1 . . ?
C12 C13 C14 118.70(14) . . ?
C12 C13 C42 121.00(14) . . ?
C14 C13 C42 120.28(14) . . ?
O3 C14 C9 120.47(13) . . ?
O3 C14 C13 121.51(13) . . ?
C9 C14 C13 118.01(14) . . ?
O3 C14 Li2 43.40(9) . . ?
C9 C14 Li2 120.28(11) . . ?
C13 C14 Li2 103.39(11) . . ?
C18 C15 C2 110.43(13) . . ?
C18 C15 C16 112.04(15) . . ?
C2 C15 C16 110.30(14) . . ?
C18 C15 C17 104.94(14) . . ?
C2 C15 C17 112.09(15) . . ?
C16 C15 C17 106.89(15) . . ?
C15 C16 H16A 109.5 . . ?
C15 C16 H16B 109.5 . . ?
H16A C16 H16B 109.5 . . ?
C15 C16 H16C 109.5 . . ?
H16A C16 H16C 109.5 . . ?
H16B C16 H16C 109.5 . . ?
C15 C17 H17A 109.5 . . ?
C15 C17 H17B 109.5 . . ?
H17A C17 H17B 109.5 . . ?
C15 C17 H17C 109.5 . . ?
H17A C17 H17C 109.5 . . ?
H17B C17 H17C 109.5 . . ?
C19 C18 C23 116.67(18) . . ?
C19 C18 C15 122.06(16) . . ?
C23 C18 C15 120.69(16) . . ?
C18 C19 C20 120.9(2) . . ?
C18 C19 H19A 119.5 . . ?
C20 C19 H19A 119.5 . . ?
C21 C20 C19 120.5(2) . . ?
C21 C20 H20A 119.7 . . ?
C19 C20 H20A 119.7 . . ?
C20 C21 C22 119.2(2) . . ?
C20 C21 H21A 120.4 . . ?
C22 C21 H21A 120.4 . . ?
C21 C22 C23 120.5(2) . . ?
C21 C22 H22A 119.7 . . ?
C23 C22 H22A 119.7 . . ?
C22 C23 C18 122.2(2) . . ?
C22 C23 H23A 118.9 . . ?
C18 C23 H23A 118.9 . . ?
C26 C24 C27 112.93(19) . . ?
C26 C24 C4 108.37(17) . . ?
C27 C24 C4 109.24(15) . . ?
C26 C24 C25 107.47(19) . . ?
C27 C24 C25 107.06(17) . . ?
C4 C24 C25 111.81(18) . . ?
C24 C25 H25A 109.5 . . ?
C24 C25 H25B 109.5 . . ?
H25A C25 H25B 109.5 . . ?
C24 C25 H25C 109.5 . . ?
H25A C25 H25C 109.5 . . ?
H25B C25 H25C 109.5 . . ?
C24 C26 H26A 109.5 . . ?
C24 C26 H26B 109.5 . . ?
H26A C26 H26B 109.5 . . ?
C24 C26 H26C 109.5 . . ?
H26A C26 H26C 109.5 . . ?
H26B C26 H26C 109.5 . . ?
C28 C27 C32 116.7(2) . . ?
C28 C27 C24 123.8(2) . . ?
C32 C27 C24 119.4(2) . . ?
C27 C28 C29 121.2(3) . . ?
C27 C28 H28A 119.4 . . ?
C29 C28 H28A 119.4 . . ?
C30 C29 C28 120.3(3) . . ?
C30 C29 H29A 119.8 . . ?
C28 C29 H29A 119.8 . . ?
C31 C30 C29 119.8(3) . . ?
C31 C30 H30A 120.1 . . ?
C29 C30 H30A 120.1 . . ?
C30 C31 C32 119.9(4) . . ?
C30 C31 H31A 120.0 . . ?
C32 C31 H31A 120.0 . . ?
C27 C32 C31 122.1(3) . . ?
C27 C32 H32A 119.0 . . ?
C31 C32 H32A 119.0 . . ?
C11 C33 C36 111.36(15) . . ?
C11 C33 C35 108.66(15) . . ?
C36 C33 C35 111.04(18) . . ?
C11 C33 C34 111.06(16) . . ?
C36 C33 C34 106.87(15) . . ?
C35 C33 C34 107.80(18) . . ?
C33 C34 H34A 109.5 . . ?
C33 C34 H34B 109.5 . . ?
H34A C34 H34B 109.5 . . ?
C33 C34 H34C 109.5 . . ?
H34A C34 H34C 109.5 . . ?
H34B C34 H34C 109.5 . . ?
C33 C35 H35A 109.5 . . ?
C33 C35 H35B 109.5 . . ?
H35A C35 H35B 109.5 . . ?
C33 C35 H35C 109.5 . . ?
H35A C35 H35C 109.5 . . ?
H35B C35 H35C 109.5 . . ?
C41 C36 C37 116.3(2) . . ?
C41 C36 C33 122.07(17) . . ?
C37 C36 C33 121.5(2) . . ?
C36 C37 C38 121.1(3) . . ?
C36 C37 H37A 119.4 . . ?
C38 C37 H37A 119.4 . . ?
C39 C38 C37 121.3(3) . . ?
C39 C38 H38A 119.3 . . ?
C37 C38 H38A 119.3 . . ?
C38 C39 C40 118.5(3) . . ?
C38 C39 H39A 120.7 . . ?
C40 C39 H39A 120.7 . . ?
C39 C40 C41 120.8(3) . . ?
C39 C40 H40A 119.6 . . ?
C41 C40 H40A 119.6 . . ?
C36 C41 C40 121.9(2) . . ?
C36 C41 H41A 119.0 . . ?
C40 C41 H41A 119.0 . . ?
C45 C42 C43 113.47(15) . . ?
C45 C42 C44 106.37(14) . . ?
C43 C42 C44 106.66(15) . . ?
C45 C42 C13 107.52(12) . . ?
C43 C42 C13 110.11(14) . . ?
C44 C42 C13 112.75(14) . . ?
C42 C43 H43A 109.5 . . ?
C42 C43 H43B 109.5 . . ?
H43A C43 H43B 109.5 . . ?
C42 C43 H43C 109.5 . . ?
H43A C43 H43C 109.5 . . ?
H43B C43 H43C 109.5 . . ?
C42 C44 H44A 109.5 . . ?
C42 C44 H44B 109.5 . . ?
H44A C44 H44B 109.5 . . ?
C42 C44 H44C 109.5 . . ?
H44A C44 H44C 109.5 . . ?
H44B C44 H44C 109.5 . . ?
C46 C45 C50 117.46(17) . . ?
C46 C45 C42 118.40(15) . . ?
C50 C45 C42 124.14(17) . . ?
C46 C45 Li2 76.28(13) . . ?
C50 C45 Li2 77.06(13) . . ?
C42 C45 Li2 116.38(12) . . ?
C47 C46 C45 122.0(2) . . ?
C47 C46 Li2 81.39(15) . . ?
C45 C46 Li2 71.54(12) . . ?
C47 C46 H46A 119.0 . . ?
C45 C46 H46A 119.0 . . ?
Li2 C46 H46A 119.0 . . ?
C48 C47 C46 119.6(2) . . ?
C48 C47 Li2 78.38(18) . . ?
C46 C47 Li2 68.08(13) . . ?
C48 C47 H47A 120.1 . . ?
C46 C47 H47A 120.1 . . ?
Li2 C47 H47A 120.1 . . ?
C47 C48 C49 119.5(2) . . ?
C47 C48 Li2 72.73(16) . . ?
C49 C48 Li2 72.07(16) . . ?
C47 C48 H48A 120.0 . . ?
C49 C48 H48A 120.0 . . ?
Li2 C48 H48A 120.0 . . ?
C48 C49 C50 121.3(2) . . ?
C48 C49 Li2 78.86(17) . . ?
C50 C49 Li2 69.34(14) . . ?
C48 C49 H49A 119.2 . . ?
C50 C49 H49A 119.2 . . ?
Li2 C49 H49A 119.2 . . ?
C45 C50 C49 120.1(2) . . ?
C45 C50 Li2 70.88(12) . . ?
C49 C50 Li2 80.00(15) . . ?
C45 C50 H50A 120.0 . . ?
C49 C50 H50A 120.0 . . ?
Li2 C50 H50A 120.0 . . ?
C52 C51 H51A 109.5 . . ?
C52 C51 H51B 109.5 . . ?
H51A C51 H51B 109.5 . . ?
C52 C51 H51C 109.5 . . ?
H51A C51 H51C 109.5 . . ?
H51B C51 H51C 109.5 . . ?
C57 C52 C51 129(2) . . ?
C57 C52 C53 120.5(15) . . ?
C51 C52 C53 110.3(12) . . ?
C52 C53 C54 104.9(9) . . ?
C52 C53 H53A 127.5 . . ?
C54 C53 H53A 127.5 . . ?
C55 C54 C53 129.5(16) . . ?
C55 C54 H54A 115.2 . . ?
C53 C54 H54A 115.2 . . ?
C54 C55 C56 115.2(14) . . ?
C54 C55 H55A 122.4 . . ?
C56 C55 H55A 122.4 . . ?
C57 C56 C55 122.5(11) . . ?
C57 C56 H56A 118.7 . . ?
C55 C56 H56A 118.7 . . ?
C56 C57 C52 127.2(14) . . ?
C56 C57 H57A 116.4 . . ?
C52 C57 H57A 116.4 . . ?

loop_
_geom_bond_atom_site_label_1
_geom_bond_atom_site_label_2
_geom_bond_distance
_geom_bond_site_symmetry_2
_geom_bond_publ_flag
Li2 O1 1.778(3) . ?
Li2 O3 1.998(3) . ?
Li2 C45 2.474(3) . ?
Li2 Li1 2.482(4) . ?
Li2 C46 2.533(4) . ?
Li2 C50 2.552(3) . ?
Li2 C49 2.686(4) . ?
Li2 C47 2.700(4) . ?
Li2 C14 2.751(3) . ?
Li2 C48 2.770(4) . ?
Li2 Li1 3.444(4) 2_645 ?
Li1 O3 1.908(3) 2_645 ?
Li1 O2 1.926(3) . ?
Li1 O1 1.933(3) . ?
Li1 O3 2.014(3) . ?
Li1 Li1 2.534(5) 2_645 ?
Li1 C1 2.630(3) . ?
Li1 C7 2.757(3) . ?
Li1 Li2 3.444(4) 2_645 ?
O1 C1 1.3291(18) . ?
O2 C8 1.4389(18) . ?
O2 C7 1.4405(19) . ?
O3 C14 1.3494(18) . ?
O3 Li1 1.908(3) 2_645 ?
C1 C2 1.417(2) . ?
C1 C6 1.418(2) . ?
C2 C3 1.399(2) . ?
C2 C15 1.539(2) . ?
C3 C4 1.385(3) . ?
C3 H3A 0.9300 . ?
C4 C5 1.385(2) . ?
C4 C24 1.535(2) . ?
C5 C6 1.386(2) . ?
C5 H5A 0.9300 . ?
C6 C7 1.493(2) . ?
C7 H7A 0.9700 . ?
C7 H7B 0.9700 . ?
C8 C9 1.507(2) . ?
C8 H8A 0.9700 . ?
C8 H8B 0.9700 . ?
C9 C10 1.396(2) . ?
C9 C14 1.405(2) . ?
C10 C11 1.384(2) . ?
C10 H10A 0.9300 . ?
C11 C12 1.393(2) . ?
C11 C33 1.537(2) . ?
C12 C13 1.392(2) . ?
C12 H12A 0.9300 . ?
C13 C14 1.422(2) . ?
C13 C42 1.541(2) . ?
C15 C18 1.537(2) . ?
C15 C16 1.540(2) . ?
C15 C17 1.543(2) . ?
C16 H16A 0.9600 . ?
C16 H16B 0.9600 . ?
C16 H16C 0.9600 . ?
C17 H17A 0.9600 . ?
C17 H17B 0.9600 . ?
C17 H17C 0.9600 . ?
C18 C19 1.377(3) . ?
C18 C23 1.379(3) . ?
C19 C20 1.401(3) . ?
C19 H19A 0.9300 . ?
C20 C21 1.355(3) . ?
C20 H20A 0.9300 . ?
C21 C22 1.358(4) . ?
C21 H21A 0.9300 . ?
C22 C23 1.373(3) . ?
C22 H22A 0.9300 . ?
C23 H23A 0.9300 . ?
C24 C26 1.521(3) . ?
C24 C27 1.531(3) . ?
C24 C25 1.542(3) . ?
C25 H25A 0.9600 . ?
C25 H25B 0.9600 . ?
C25 H25C 0.9600 . ?
C26 H26A 0.9600 . ?
C26 H26B 0.9600 . ?
C26 H26C 0.9600 . ?
C27 C28 1.378(3) . ?
C27 C32 1.383(3) . ?
C28 C29 1.395(5) . ?
C28 H28A 0.9300 . ?
C29 C30 1.358(5) . ?
C29 H29A 0.9300 . ?
C30 C31 1.357(5) . ?
C30 H30A 0.9300 . ?
C31 C32 1.383(4) . ?
C31 H31A 0.9300 . ?
C32 H32A 0.9300 . ?
C33 C36 1.537(3) . ?
C33 C35 1.543(3) . ?
C33 C34 1.543(3) . ?
C34 H34A 0.9600 . ?
C34 H34B 0.9600 . ?
C34 H34C 0.9600 . ?
C35 H35A 0.9600 . ?
C35 H35B 0.9600 . ?
C35 H35C 0.9600 . ?
C36 C41 1.371(3) . ?
C36 C37 1.388(3) . ?
C37 C38 1.388(4) . ?
C37 H37A 0.9300 . ?
C38 C39 1.345(4) . ?
C38 H38A 0.9300 . ?
C39 C40 1.364(4) . ?
C39 H39A 0.9300 . ?
C40 C41 1.381(3) . ?
C40 H40A 0.9300 . ?
C41 H41A 0.9300 . ?
C42 C45 1.530(2) . ?
C42 C43 1.534(2) . ?
C42 C44 1.541(2) . ?
C43 H43A 0.9600 . ?
C43 H43B 0.9600 . ?
C43 H43C 0.9600 . ?
C44 H44A 0.9600 . ?
C44 H44B 0.9600 . ?
C44 H44C 0.9600 . ?
C45 C46 1.389(3) . ?
C45 C50 1.390(2) . ?
C46 C47 1.387(3) . ?
C46 H46A 0.9800 . ?
C47 C48 1.366(4) . ?
C47 H47A 0.9800 . ?
C48 C49 1.372(4) . ?
C48 H48A 0.9800 . ?
C49 C50 1.391(3) . ?
C49 H49A 0.9800 . ?
C50 H50A 0.9800 . ?
C51 C52 1.300(13) . ?
C51 H51A 0.9600 . ?
C51 H51B 0.9600 . ?
C51 H51C 0.9600 . ?
C52 C57 1.249(10) . ?
C52 C53 1.53(2) . ?
C53 C54 1.59(2) . ?
C53 H53A 0.9300 . ?
C54 C55 1.167(12) . ?
C54 H54A 0.9300 . ?
C55 C56 1.445(12) . ?
C55 H55A 0.9300 . ?
C56 C57 1.241(12) . ?
C56 H56A 0.9300 . ?
C57 H57A 0.9300 . ?
